data_1576922
loop_
_publ_author_name
'Zhang, Xi'
'Zhao, Shan'
'Zhou, Chen'
'Chen, Guo'
'Cao, Liru'
'Lin, Jian'
'Tang, Chen'
'Liu, Zhi-Yan'
'He, Piao'
'Yi, Xiao-Yi'

_publ_section_title
;
 Selective NH<sub>3</sub>-to-N<sub>2</sub>H<sub>4</sub> conversion
 electrocatalysed by ruthenium(ii)-cymene complexes.
;
_journal_issue 11
_journal_name_full 'Chemical science'
_journal_page_first 5595
_journal_page_last 5603
_journal_paper_doi 10.1039/d5sc08826g
_journal_volume 17
_journal_year 2026
_chemical_formula_moiety 'C21 H25 Cl N2 Ru, H2 O'
_chemical_formula_sum 'C21 H27 Cl N2 O Ru'
_chemical_formula_weight 459.96
_space_group_crystal_system orthorhombic
_space_group_IT_number 61
_space_group_name_Hall '-P 2ac 2ab'
_space_group_name_H-M_alt 'P b c a'
_atom_sites_solution_hydrogens mixed
_atom_sites_solution_primary iterative
_audit_creation_date 2023-12-21
_audit_creation_method
;
Olex2 1.5
(compiled 2022.04.07 svn.rca3783a0 for OlexSys, GUI svn.r6498)
;
_audit_update_record
;
2023-12-21 deposited with the CCDC.	2026-01-12 downloaded from the CCDC.
;
_cell_angle_alpha 90
_cell_angle_beta 90
_cell_angle_gamma 90
_cell_formula_units_Z 8
_cell_length_a 13.866(4)
_cell_length_b 9.926(2)
_cell_length_c 29.844(8)
_cell_measurement_reflns_used 3061
_cell_measurement_temperature 296.15
_cell_measurement_theta_max 23.85
_cell_measurement_theta_min 2.61
_cell_volume 4107.5(18)
_computing_cell_refinement 'SAINT v8.34A (Bruker, 2013)'
_computing_data_reduction 'SAINT v8.34A (Bruker, 2013)'
_computing_molecular_graphics 'Olex2 1.5 (Dolomanov et al., 2009)'
_computing_publication_material 'Olex2 1.5 (Dolomanov et al., 2009)'
_computing_structure_refinement 'SHELXL 2018/3 (Sheldrick, 2015)'
_computing_structure_solution 'olex2.solve 1.5 (Bourhis et al., 2015)'
_diffrn_ambient_temperature 296.15
_diffrn_measured_fraction_theta_full 0.999
_diffrn_measured_fraction_theta_max 0.991
_diffrn_measurement_device_type 'Bruker APEX-II CCD'
_diffrn_measurement_method '\f and \w scans'
_diffrn_radiation_type MoK\a
_diffrn_radiation_wavelength 0.71073
_diffrn_reflns_av_R_equivalents 0.0495
_diffrn_reflns_av_unetI/netI 0.0505
_diffrn_reflns_Laue_measured_fraction_full 0.999
_diffrn_reflns_Laue_measured_fraction_max 0.991
_diffrn_reflns_limit_h_max 17
_diffrn_reflns_limit_h_min -17
_diffrn_reflns_limit_k_max 4
_diffrn_reflns_limit_k_min -12
_diffrn_reflns_limit_l_max 38
_diffrn_reflns_limit_l_min -38
_diffrn_reflns_number 19143
_diffrn_reflns_point_group_measured_fraction_full 0.999
_diffrn_reflns_point_group_measured_fraction_max 0.991
_diffrn_reflns_theta_full 25.242
_diffrn_reflns_theta_max 27.410
_diffrn_reflns_theta_min 2.005
_diffrn_source_current 30.0
_diffrn_source_power 1.35
_diffrn_source_voltage 45.0
_diffrn_standards_number 0
_exptl_absorpt_coefficient_mu 0.905
_exptl_absorpt_correction_T_max 0.7456
_exptl_absorpt_correction_T_min 0.6662
_exptl_absorpt_correction_type none
_exptl_absorpt_process_details
;
SADABS-2014/5 (Bruker,2014/5) was used for absorption correction.
wR2(int) was 0.0693 before and 0.0476 after correction.
The Ratio of minimum to maximum transmission is 0.8935.
The \l/2 correction factor is 0.00150.
;
_exptl_crystal_colour 'clear light yellow'
_exptl_crystal_colour_lustre clear
_exptl_crystal_colour_modifier light
_exptl_crystal_colour_primary yellow
_exptl_crystal_density_diffrn 1.488
_exptl_crystal_description block
_exptl_crystal_F_000 1888
_refine_diff_density_max 0.455
_refine_diff_density_min -0.402
_refine_diff_density_rms 0.076
_refine_ls_extinction_method none
_refine_ls_goodness_of_fit_ref 1.009
_refine_ls_hydrogen_treatment constr
_refine_ls_matrix_type full
_refine_ls_number_parameters 243
_refine_ls_number_reflns 4641
_refine_ls_number_restraints 0
_refine_ls_restrained_S_all 1.009
_refine_ls_R_factor_all 0.0750
_refine_ls_R_factor_gt 0.0395
_refine_ls_shift/su_max 0.003
_refine_ls_shift/su_mean 0.000
_refine_ls_structure_factor_coef Fsqd
_refine_ls_weighting_details 'w=1/[\s^2^(Fo^2^)+(0.0389P)^2^+1.7746P] where P=(Fo^2^+2Fc^2^)/3'
_refine_ls_weighting_scheme calc
_refine_ls_wR_factor_gt 0.0837
_refine_ls_wR_factor_ref 0.0971
_reflns_Friedel_coverage 0.000
_reflns_number_gt 3040
_reflns_number_total 4641
_reflns_threshold_expression 'I > 2\s(I)'
_cod_data_source_file d5sc08826g2.cif
_cod_data_source_block 1
_cod_original_cell_volume 4107.4(18)
_cod_database_code 1576922
_shelx_shelxl_version_number 2018/3
_shelx_space_group_comment
;
The symmetry employed for this shelxl refinement is uniquely defined
by the following loop, which should always be used as a source of
symmetry information in preference to the above space-group names.
They are only intended as comments.
;
_olex2_refinement_description
;
1. Fixed Uiso
 At 1.2 times of:
  All C(H) groups
 At 1.5 times of:
  All C(H,H,H) groups, All O(H,H) groups
2.a Free rotating group:
 O1(H1A,H1B)
2.b Ternary CH refined with riding coordinates:
 C00O(H00O)
2.c Aromatic/amide H refined with riding coordinates:
 C007(H007), C008(H008), C3(H3), C6(H6), C00C(H00C), C5(H5), C00E(H00E),
 C2(H2), C00J(H00J)
2.d Idealised Me refined as rotating group:
 C00L(H00A,H00B,H00D), C00M(H00F,H00G,H00H), C00N(H00I,H00K,H00L), C00P(H00M,
 H00N,H00P), C00Q(H00Q,H00R,H00S)
;
_olex2_submission_special_instructions 'No special instructions were received'

loop_
_space_group_symop_operation_xyz
'x, y, z'
'-x+1/2, -y, z+1/2'
'-x, y+1/2, -z+1/2'
'x+1/2, -y+1/2, -z'
'-x, -y, -z'
'x-1/2, y, -z-1/2'
'x, -y-1/2, z-1/2'
'-x-1/2, y-1/2, z'

loop_
_atom_site_label
_atom_site_type_symbol
_atom_site_fract_x
_atom_site_fract_y
_atom_site_fract_z
_atom_site_U_iso_or_equiv
_atom_site_adp_type
_atom_site_occupancy
_atom_site_site_symmetry_order
_atom_site_calc_flag
_atom_site_refinement_flags_posn
_atom_site_refinement_flags_adp
_atom_site_refinement_flags_occupancy
_atom_site_disorder_assembly
_atom_site_disorder_group
Ru1 Ru 0.45940(2) 0.61729(3) 0.65515(2) 0.03675(11) Uani 1 1 d . . . . .
Cl1 Cl 0.51986(7) 0.78123(11) 0.70890(4) 0.0556(3) Uani 1 1 d . . . . .
N2 N 0.60522(19) 0.5563(3) 0.65172(9) 0.0395(7) Uani 1 1 d . . . . .
N1 N 0.5153(2) 0.7415(3) 0.60568(10) 0.0442(8) Uani 1 1 d . . . . .
C005 C 0.6602(2) 0.6175(4) 0.61994(12) 0.0408(9) Uani 1 1 d . . . . .
C006 C 0.6108(2) 0.7148(4) 0.59318(12) 0.0417(9) Uani 1 1 d . . . . .
C007 C 0.7587(3) 0.5843(4) 0.61662(13) 0.0518(11) Uani 1 1 d . . . . .
H007 H 0.797041 0.626324 0.595202 0.062 Uiso 1 1 calc R U . . .
C008 C 0.6461(3) 0.4651(4) 0.67949(13) 0.0480(10) Uani 1 1 d . . . . .
H008 H 0.608012 0.425141 0.701429 0.058 Uiso 1 1 calc R U . . .
C4 C 0.3228(2) 0.6043(4) 0.69547(14) 0.0486(10) Uani 1 1 d . . . . .
C3 C 0.3013(2) 0.6454(4) 0.65143(14) 0.0544(11) Uani 1 1 d . . . . .
H3 H 0.264680 0.722583 0.646641 0.065 Uiso 1 1 calc R U . . .
C6 C 0.4104(3) 0.4105(4) 0.66474(16) 0.0558(12) Uani 1 1 d . . . . .
H6 H 0.447077 0.333373 0.669603 0.067 Uiso 1 1 calc R U . . .
C00C C 0.7421(3) 0.4289(4) 0.67663(14) 0.0549(11) Uani 1 1 d . . . . .
H00C H 0.767976 0.364537 0.695811 0.066 Uiso 1 1 calc R U . . .
C5 C 0.3778(2) 0.4849(4) 0.70178(14) 0.0513(10) Uani 1 1 d . . . . .
H5 H 0.392362 0.455920 0.730640 0.062 Uiso 1 1 calc R U . . .
C00E C 0.7984(3) 0.4905(4) 0.64472(14) 0.0552(11) Uani 1 1 d . . . . .
H00E H 0.863403 0.468418 0.642239 0.066 Uiso 1 1 calc R U . . .
C2 C 0.3348(3) 0.5704(5) 0.61470(15) 0.0592(12) Uani 1 1 d . . . . .
H2 H 0.321106 0.600946 0.585942 0.071 Uiso 1 1 calc R U . . .
C00G C 0.6369(3) 0.8002(5) 0.55789(13) 0.0561(11) Uani 1 1 d . . . . .
C00H C 0.4834(3) 0.8426(5) 0.57902(14) 0.0573(11) Uani 1 1 d . . . . .
C1 C 0.3887(3) 0.4499(5) 0.61969(16) 0.0634(12) Uani 1 1 d . . . . .
C00J C 0.5560(3) 0.8796(5) 0.54993(14) 0.0667(13) Uani 1 1 d . . . . .
H00J H 0.551621 0.946971 0.528383 0.080 Uiso 1 1 calc R U . . .
O1 O 0.4496(4) 1.0979(5) 0.69893(17) 0.1383(19) Uani 1 1 d G . . . .
H1A H 0.462162 1.138430 0.723351 0.208 Uiso 1 1 d G U . . .
H1B H 0.484121 1.027416 0.696968 0.208 Uiso 1 1 d G U . . .
C00L C 0.2914(3) 0.6892(5) 0.73414(15) 0.0723(14) Uani 1 1 d . . . . .
H00A H 0.333875 0.674291 0.759065 0.108 Uiso 1 1 calc R U . . .
H00B H 0.226792 0.665294 0.742478 0.108 Uiso 1 1 calc R U . . .
H00D H 0.293462 0.782474 0.725716 0.108 Uiso 1 1 calc R U . . .
C00M C 0.3837(3) 0.9038(5) 0.58369(17) 0.0840(17) Uani 1 1 d . . . . .
H00F H 0.336600 0.842838 0.571650 0.126 Uiso 1 1 calc R U . . .
H00G H 0.381196 0.987462 0.567600 0.126 Uiso 1 1 calc R U . . .
H00H H 0.370170 0.919800 0.614787 0.126 Uiso 1 1 calc R U . . .
C00N C 0.7325(3) 0.8097(6) 0.53359(15) 0.0853(16) Uani 1 1 d . . . . .
H00I H 0.780181 0.847185 0.553320 0.128 Uiso 1 1 calc R U . . .
H00K H 0.725607 0.866513 0.507767 0.128 Uiso 1 1 calc R U . . .
H00L H 0.752454 0.721365 0.524299 0.128 Uiso 1 1 calc R U . . .
C00O C 0.4199(5) 0.3641(7) 0.5795(2) 0.114(2) Uani 1 1 d . . . . .
H00O H 0.366241 0.301428 0.574876 0.137 Uiso 1 1 calc R U . . .
C00P C 0.5020(5) 0.2781(9) 0.5879(3) 0.178(4) Uani 1 1 d . . . . .
H00M H 0.541178 0.316981 0.611076 0.267 Uiso 1 1 calc R U . . .
H00N H 0.539434 0.269451 0.560989 0.267 Uiso 1 1 calc R U . . .
H00P H 0.480036 0.190815 0.597234 0.267 Uiso 1 1 calc R U . . .
C00Q C 0.4260(9) 0.4369(10) 0.5388(3) 0.230(6) Uani 1 1 d . . . . .
H00Q H 0.377677 0.506219 0.538444 0.345 Uiso 1 1 calc R U . . .
H00R H 0.415652 0.376792 0.514050 0.345 Uiso 1 1 calc R U . . .
H00S H 0.488708 0.477165 0.536249 0.345 Uiso 1 1 calc R U . . .

loop_
_atom_site_aniso_label
_atom_site_aniso_U_11
_atom_site_aniso_U_22
_atom_site_aniso_U_33
_atom_site_aniso_U_23
_atom_site_aniso_U_13
_atom_site_aniso_U_12
Ru1 0.02812(14) 0.03825(19) 0.04387(17) 0.00054(14) -0.00324(12) 0.00169(13)
Cl1 0.0532(6) 0.0522(7) 0.0616(6) -0.0101(5) -0.0017(5) -0.0119(5)
N2 0.0323(14) 0.0429(19) 0.0433(17) 0.0020(15) -0.0027(13) 0.0075(14)
N1 0.0356(16) 0.050(2) 0.0467(18) 0.0099(16) -0.0021(13) 0.0079(15)
C005 0.0349(18) 0.045(2) 0.043(2) -0.0031(19) 0.0018(15) 0.0024(18)
C006 0.0373(19) 0.045(2) 0.043(2) 0.0038(18) -0.0035(16) 0.0016(17)
C007 0.036(2) 0.061(3) 0.058(3) 0.004(2) 0.0057(17) 0.0048(19)
C008 0.042(2) 0.048(3) 0.054(2) 0.008(2) -0.0020(18) 0.0060(19)
C4 0.0277(17) 0.055(3) 0.063(3) 0.001(2) 0.0039(17) -0.0026(18)
C3 0.0297(18) 0.059(3) 0.075(3) -0.002(2) -0.0092(19) 0.0030(18)
C6 0.040(2) 0.033(2) 0.094(4) -0.002(2) 0.000(2) -0.0046(18)
C00C 0.042(2) 0.058(3) 0.065(3) 0.009(2) -0.006(2) 0.010(2)
C5 0.036(2) 0.056(3) 0.062(3) 0.010(2) -0.0031(18) -0.0121(19)
C00E 0.0334(19) 0.062(3) 0.070(3) -0.005(2) -0.0029(18) 0.014(2)
C2 0.045(2) 0.071(3) 0.062(3) -0.009(2) -0.019(2) -0.004(2)
C00G 0.050(2) 0.077(3) 0.042(2) 0.010(2) 0.0016(18) 0.003(2)
C00H 0.050(2) 0.065(3) 0.057(3) 0.014(2) -0.011(2) 0.010(2)
C1 0.050(2) 0.064(3) 0.075(3) -0.024(3) -0.004(2) -0.013(2)
C00J 0.071(3) 0.078(4) 0.051(2) 0.027(2) -0.004(2) 0.006(3)
O1 0.189(5) 0.113(4) 0.113(4) -0.008(3) -0.028(3) 0.063(4)
C00L 0.056(3) 0.082(4) 0.079(3) -0.009(3) 0.018(2) 0.000(2)
C00M 0.059(3) 0.090(4) 0.103(4) 0.041(3) -0.006(3) 0.025(3)
C00N 0.077(3) 0.109(5) 0.070(3) 0.027(3) 0.023(3) 0.006(3)
C00O 0.126(5) 0.113(6) 0.104(5) -0.048(4) 0.005(4) 0.021(4)
C00P 0.126(6) 0.208(10) 0.200(9) -0.128(8) -0.018(6) 0.067(7)
C00Q 0.402(17) 0.202(10) 0.087(6) -0.045(6) 0.074(8) 0.044(11)

loop_
_atom_type_symbol
_atom_type_description
_atom_type_scat_dispersion_real
_atom_type_scat_dispersion_imag
_atom_type_scat_source
C C 0.0033 0.0016 'International Tables Vol C Tables 4.2.6.8 and 6.1.1.4'
H H 0.0000 0.0000 'International Tables Vol C Tables 4.2.6.8 and 6.1.1.4'
Cl Cl 0.1484 0.1585 'International Tables Vol C Tables 4.2.6.8 and 6.1.1.4'
N N 0.0061 0.0033 'International Tables Vol C Tables 4.2.6.8 and 6.1.1.4'
O O 0.0106 0.0060 'International Tables Vol C Tables 4.2.6.8 and 6.1.1.4'
Ru Ru -1.2594 0.8363 'International Tables Vol C Tables 4.2.6.8 and 6.1.1.4'

loop_
_geom_angle_atom_site_label_1
_geom_angle_atom_site_label_2
_geom_angle_atom_site_label_3
_geom_angle
_geom_angle_site_symmetry_1
_geom_angle_site_symmetry_3
_geom_angle_publ_flag
N2 Ru1 Cl1 83.92(9) . . ?
N2 Ru1 C4 144.66(13) . . ?
N2 Ru1 C3 169.01(14) . . ?
N2 Ru1 C6 91.98(14) . . ?
N2 Ru1 C5 110.34(13) . . ?
N2 Ru1 C2 132.60(15) . . ?
N2 Ru1 C1 100.74(15) . . ?
N1 Ru1 Cl1 86.73(9) . . ?
N1 Ru1 N2 77.20(11) . . ?
N1 Ru1 C4 136.90(13) . . ?
N1 Ru1 C3 105.04(14) . . ?
N1 Ru1 C6 140.31(15) . . ?
N1 Ru1 C5 170.82(12) . . ?
N1 Ru1 C2 91.68(15) . . ?
N1 Ru1 C1 105.85(16) . . ?
C4 Ru1 Cl1 88.60(11) . . ?
C3 Ru1 Cl1 106.86(12) . . ?
C3 Ru1 C4 36.81(13) . . ?
C3 Ru1 C5 66.55(15) . . ?
C6 Ru1 Cl1 130.54(13) . . ?
C6 Ru1 C4 67.25(16) . . ?
C6 Ru1 C3 79.44(16) . . ?
C6 Ru1 C5 37.17(14) . . ?
C6 Ru1 C1 38.15(16) . . ?
C5 Ru1 Cl1 99.08(11) . . ?
C5 Ru1 C4 37.09(14) . . ?
C2 Ru1 Cl1 142.05(13) . . ?
C2 Ru1 C4 67.21(16) . . ?
C2 Ru1 C3 37.45(15) . . ?
C2 Ru1 C6 67.74(17) . . ?
C2 Ru1 C5 79.37(16) . . ?
C2 Ru1 C1 37.97(16) . . ?
C1 Ru1 Cl1 167.24(13) . . ?
C1 Ru1 C4 80.73(16) . . ?
C1 Ru1 C3 68.28(16) . . ?
C1 Ru1 C5 68.17(17) . . ?
C005 N2 Ru1 116.2(2) . . ?
C008 N2 Ru1 124.3(2) . . ?
C008 N2 C005 119.4(3) . . ?
C006 N1 Ru1 115.5(2) . . ?
C00H N1 Ru1 137.5(3) . . ?
C00H N1 C006 107.0(3) . . ?
N2 C005 C006 115.0(3) . . ?
N2 C005 C007 119.2(3) . . ?
C007 C005 C006 125.8(3) . . ?
N1 C006 C005 115.7(3) . . ?
C00G C006 N1 109.3(3) . . ?
C00G C006 C005 134.9(3) . . ?
C005 C007 H007 119.8 . . ?
C00E C007 C005 120.4(4) . . ?
C00E C007 H007 119.8 . . ?
N2 C008 H008 118.7 . . ?
N2 C008 C00C 122.7(4) . . ?
C00C C008 H008 118.7 . . ?
C3 C4 Ru1 70.3(2) . . ?
C3 C4 C5 118.6(4) . . ?
C3 C4 C00L 119.7(4) . . ?
C5 C4 Ru1 70.5(2) . . ?
C5 C4 C00L 121.6(4) . . ?
C00L C4 Ru1 128.8(3) . . ?
Ru1 C3 H3 130.7 . . ?
C4 C3 Ru1 72.9(2) . . ?
C4 C3 H3 119.8 . . ?
C2 C3 Ru1 69.2(2) . . ?
C2 C3 C4 120.3(4) . . ?
C2 C3 H3 119.8 . . ?
Ru1 C6 H6 128.6 . . ?
C5 C6 Ru1 73.0(2) . . ?
C5 C6 H6 119.1 . . ?
C5 C6 C1 121.9(4) . . ?
C1 C6 Ru1 71.6(2) . . ?
C1 C6 H6 119.1 . . ?
C008 C00C H00C 120.8 . . ?
C00E C00C C008 118.3(4) . . ?
C00E C00C H00C 120.8 . . ?
Ru1 C5 H5 130.7 . . ?
C4 C5 Ru1 72.4(2) . . ?
C4 C5 H5 119.8 . . ?
C6 C5 Ru1 69.8(2) . . ?
C6 C5 C4 120.4(4) . . ?
C6 C5 H5 119.8 . . ?
C007 C00E C00C 119.9(4) . . ?
C007 C00E H00E 120.1 . . ?
C00C C00E H00E 120.1 . . ?
Ru1 C2 H2 127.5 . . ?
C3 C2 Ru1 73.4(2) . . ?
C3 C2 H2 118.7 . . ?
C3 C2 C1 122.7(4) . . ?
C1 C2 Ru1 72.6(2) . . ?
C1 C2 H2 118.7 . . ?
C006 C00G C00N 128.6(4) . . ?
C00J C00G C006 105.3(3) . . ?
C00J C00G C00N 126.1(4) . . ?
N1 C00H C00J 109.2(4) . . ?
N1 C00H C00M 122.7(4) . . ?
C00J C00H C00M 128.1(4) . . ?
C6 C1 Ru1 70.2(2) . . ?
C6 C1 C00O 121.6(5) . . ?
C2 C1 Ru1 69.4(2) . . ?
C2 C1 C6 116.1(4) . . ?
C2 C1 C00O 122.3(5) . . ?
C00O C1 Ru1 132.1(4) . . ?
C00G C00J H00J 125.4 . . ?
C00H C00J C00G 109.3(4) . . ?
C00H C00J H00J 125.4 . . ?
H1A O1 H1B 109.5 . . ?
C4 C00L H00A 109.5 . . ?
C4 C00L H00B 109.5 . . ?
C4 C00L H00D 109.5 . . ?
H00A C00L H00B 109.5 . . ?
H00A C00L H00D 109.5 . . ?
H00B C00L H00D 109.5 . . ?
C00H C00M H00F 109.5 . . ?
C00H C00M H00G 109.5 . . ?
C00H C00M H00H 109.5 . . ?
H00F C00M H00G 109.5 . . ?
H00F C00M H00H 109.5 . . ?
H00G C00M H00H 109.5 . . ?
C00G C00N H00I 109.5 . . ?
C00G C00N H00K 109.5 . . ?
C00G C00N H00L 109.5 . . ?
H00I C00N H00K 109.5 . . ?
H00I C00N H00L 109.5 . . ?
H00K C00N H00L 109.5 . . ?
C1 C00O H00O 104.4 . . ?
C00P C00O C1 114.5(6) . . ?
C00P C00O H00O 104.4 . . ?
C00Q C00O C1 113.9(6) . . ?
C00Q C00O H00O 104.4 . . ?
C00Q C00O C00P 113.8(8) . . ?
C00O C00P H00M 109.5 . . ?
C00O C00P H00N 109.5 . . ?
C00O C00P H00P 109.5 . . ?
H00M C00P H00N 109.5 . . ?
H00M C00P H00P 109.5 . . ?
H00N C00P H00P 109.5 . . ?
C00O C00Q H00Q 109.5 . . ?
C00O C00Q H00R 109.5 . . ?
C00O C00Q H00S 109.5 . . ?
H00Q C00Q H00R 109.5 . . ?
H00Q C00Q H00S 109.5 . . ?
H00R C00Q H00S 109.5 . . ?

loop_
_geom_bond_atom_site_label_1
_geom_bond_atom_site_label_2
_geom_bond_distance
_geom_bond_site_symmetry_2
_geom_bond_publ_flag
Ru1 Cl1 2.4339(11) . ?
Ru1 N2 2.113(3) . ?
Ru1 N1 2.074(3) . ?
Ru1 C4 2.247(4) . ?
Ru1 C3 2.213(4) . ?
Ru1 C6 2.181(4) . ?
Ru1 C5 2.223(4) . ?
Ru1 C2 2.158(4) . ?
Ru1 C1 2.200(4) . ?
N2 C005 1.360(4) . ?
N2 C008 1.351(4) . ?
N1 C006 1.401(4) . ?
N1 C00H 1.354(5) . ?
C005 C006 1.428(5) . ?
C005 C007 1.409(5) . ?
C006 C00G 1.400(5) . ?
C007 H007 0.9300 . ?
C007 C00E 1.369(5) . ?
C008 H008 0.9300 . ?
C008 C00C 1.382(5) . ?
C4 C3 1.408(5) . ?
C4 C5 1.422(5) . ?
C4 C00L 1.494(6) . ?
C3 H3 0.9300 . ?
C3 C2 1.404(6) . ?
C6 H6 0.9300 . ?
C6 C5 1.404(5) . ?
C6 C1 1.432(6) . ?
C00C H00C 0.9300 . ?
C00C C00E 1.375(5) . ?
C5 H5 0.9300 . ?
C00E H00E 0.9300 . ?
C2 H2 0.9300 . ?
C2 C1 1.418(6) . ?
C00G C00J 1.391(5) . ?
C00G C00N 1.515(5) . ?
C00H C00J 1.379(6) . ?
C00H C00M 1.517(6) . ?
C1 C00O 1.533(7) . ?
C00J H00J 0.9300 . ?
O1 H1A 0.8503 . ?
O1 H1B 0.8496 . ?
C00L H00A 0.9600 . ?
C00L H00B 0.9600 . ?
C00L H00D 0.9600 . ?
C00M H00F 0.9600 . ?
C00M H00G 0.9600 . ?
C00M H00H 0.9600 . ?
C00N H00I 0.9600 . ?
C00N H00K 0.9600 . ?
C00N H00L 0.9600 . ?
C00O H00O 0.9800 . ?
C00O C00P 1.445(9) . ?
C00O C00Q 1.416(9) . ?
C00P H00M 0.9600 . ?
C00P H00N 0.9600 . ?
C00P H00P 0.9600 . ?
C00Q H00Q 0.9600 . ?
C00Q H00R 0.9600 . ?
C00Q H00S 0.9600 . ?

loop_
_geom_torsion_atom_site_label_1
_geom_torsion_atom_site_label_2
_geom_torsion_atom_site_label_3
_geom_torsion_atom_site_label_4
_geom_torsion
_geom_torsion_site_symmetry_1
_geom_torsion_site_symmetry_2
_geom_torsion_site_symmetry_3
_geom_torsion_site_symmetry_4
_geom_torsion_publ_flag
Ru1 N2 C005 C006 -0.2(4) . . . . ?
Ru1 N2 C005 C007 178.3(3) . . . . ?
Ru1 N2 C008 C00C -179.1(3) . . . . ?
Ru1 N1 C006 C005 -7.6(4) . . . . ?
Ru1 N1 C006 C00G 176.4(3) . . . . ?
Ru1 N1 C00H C00J -175.8(3) . . . . ?
Ru1 N1 C00H C00M 6.3(7) . . . . ?
Ru1 C4 C3 C2 52.4(3) . . . . ?
Ru1 C4 C5 C6 -52.6(3) . . . . ?
Ru1 C3 C2 C1 55.8(4) . . . . ?
Ru1 C6 C5 C4 53.8(3) . . . . ?
Ru1 C6 C1 C2 -53.7(3) . . . . ?
Ru1 C6 C1 C00O 127.9(5) . . . . ?
Ru1 C2 C1 C6 54.1(3) . . . . ?
Ru1 C2 C1 C00O -127.5(5) . . . . ?
Ru1 C1 C00O C00P 66.8(9) . . . . ?
Ru1 C1 C00O C00Q -66.6(10) . . . . ?
N2 C005 C006 N1 5.0(5) . . . . ?
N2 C005 C006 C00G 179.7(4) . . . . ?
N2 C005 C007 C00E 0.7(6) . . . . ?
N2 C008 C00C C00E 1.3(6) . . . . ?
N1 C006 C00G C00J 0.8(5) . . . . ?
N1 C006 C00G C00N 179.3(4) . . . . ?
N1 C00H C00J C00G 0.2(6) . . . . ?
C005 N2 C008 C00C -1.1(6) . . . . ?
C005 C006 C00G C00J -174.1(4) . . . . ?
C005 C006 C00G C00N 4.4(8) . . . . ?
C005 C007 C00E C00C -0.5(6) . . . . ?
C006 N1 C00H C00J 0.3(5) . . . . ?
C006 N1 C00H C00M -177.6(4) . . . . ?
C006 C005 C007 C00E 178.9(4) . . . . ?
C006 C00G C00J C00H -0.6(5) . . . . ?
C007 C005 C006 N1 -173.3(4) . . . . ?
C007 C005 C006 C00G 1.4(7) . . . . ?
C008 N2 C005 C006 -178.3(3) . . . . ?
C008 N2 C005 C007 0.1(5) . . . . ?
C008 C00C C00E C007 -0.5(6) . . . . ?
C4 C3 C2 Ru1 -54.1(3) . . . . ?
C4 C3 C2 C1 1.7(6) . . . . ?
C3 C4 C5 Ru1 53.1(3) . . . . ?
C3 C4 C5 C6 0.5(5) . . . . ?
C3 C2 C1 Ru1 -56.2(4) . . . . ?
C3 C2 C1 C6 -2.1(6) . . . . ?
C3 C2 C1 C00O 176.3(5) . . . . ?
C6 C1 C00O C00P -24.3(9) . . . . ?
C6 C1 C00O C00Q -157.7(7) . . . . ?
C5 C4 C3 Ru1 -53.2(3) . . . . ?
C5 C4 C3 C2 -0.8(5) . . . . ?
C5 C6 C1 Ru1 55.4(3) . . . . ?
C5 C6 C1 C2 1.7(6) . . . . ?
C5 C6 C1 C00O -176.7(5) . . . . ?
C2 C1 C00O C00P 157.4(7) . . . . ?
C2 C1 C00O C00Q 24.1(10) . . . . ?
C00H N1 C006 C005 175.3(3) . . . . ?
C00H N1 C006 C00G -0.7(4) . . . . ?
C1 C6 C5 Ru1 -54.7(3) . . . . ?
C1 C6 C5 C4 -0.9(6) . . . . ?
C00L C4 C3 Ru1 124.2(3) . . . . ?
C00L C4 C3 C2 176.6(4) . . . . ?
C00L C4 C5 Ru1 -124.3(4) . . . . ?
C00L C4 C5 C6 -176.9(3) . . . . ?
C00M C00H C00J C00G 177.9(5) . . . . ?
C00N C00G C00J C00H -179.1(5) . . . . ?
